data_1543789
loop_
_publ_author_name
'Lehnherr, Dan'
'Ford, David D.'
'Bendelsmith, Andrew J.'
'Kennedy, C. Rose'
'Jacobsen, Eric N.'

_publ_section_title
;
 Conformational Control of Chiral Amido-Thiourea Catalysts Enables
 Improved Activity and Enantioselectivity.
;
_journal_issue 13
_journal_name_full 'Organic letters'
_journal_page_first 3214
_journal_page_last 3217
_journal_paper_doi 10.1021/acs.orglett.6b01435
_journal_volume 18
_journal_year 2016
_chemical_absolute_configuration ad
_chemical_formula_sum 'C29 H36 F6 N3 O S'
_chemical_formula_weight 588.67
_chemical_name_systematic
; 
 ? 
;
_space_group_IT_number 5
_symmetry_cell_setting monoclinic
_symmetry_space_group_name_Hall 'C 2y'
_symmetry_space_group_name_H-M 'C 1 2 1'
_atom_sites_solution_hydrogens geom
_atom_sites_solution_primary direct
_atom_sites_solution_secondary difmap
_audit_creation_method SHELXL-97
_cell_angle_alpha 90.00
_cell_angle_beta 122.5860(14)
_cell_angle_gamma 90.00
_cell_formula_units_Z 4
_cell_length_a 19.6310(19)
_cell_length_b 12.4696(12)
_cell_length_c 14.2862(14)
_cell_measurement_reflns_used 9933
_cell_measurement_temperature 100(2)
_cell_measurement_theta_max 27.1
_cell_measurement_theta_min 2.19
_cell_volume 2946.6(5)
_computing_cell_refinement 'SAINT 8.30C (Bruker-AXS, 2014)'
_computing_data_collection 'APEX2 v2014.3.0 (Bruker-AXS, 2014)'
_computing_data_reduction 'SAINT 8.30C (Bruker-AXS, 2014)'
_computing_molecular_graphics 'Bruker SHELXTL (Sheldrick, 2008)'
_computing_publication_material 'Bruker SHELXTL (Sheldrick, 2008)'
_computing_structure_refinement 'SHELXL-97 (Sheldrick, 2008)'
_computing_structure_solution 'SHELXS-97 (Sheldrick, 2008)'
_diffrn_ambient_temperature 100(2)
_diffrn_measured_fraction_theta_full 0.999
_diffrn_measured_fraction_theta_max 0.999
_diffrn_measurement_device_type
;
Bruker D8 goniometer with CCD area detector  
;
_diffrn_measurement_method 'omega and phi scans'
_diffrn_radiation_monochromator graphite
_diffrn_radiation_source 'fine-focus sealed tube'
_diffrn_radiation_type MoK\a
_diffrn_radiation_wavelength 0.71073
_diffrn_reflns_av_R_equivalents 0.0259
_diffrn_reflns_av_sigmaI/netI 0.0260
_diffrn_reflns_limit_h_max 25
_diffrn_reflns_limit_h_min -25
_diffrn_reflns_limit_k_max 15
_diffrn_reflns_limit_k_min -16
_diffrn_reflns_limit_l_max 18
_diffrn_reflns_limit_l_min -18
_diffrn_reflns_number 23389
_diffrn_reflns_theta_full 27.15
_diffrn_reflns_theta_max 27.15
_diffrn_reflns_theta_min 1.69
_exptl_absorpt_coefficient_mu 0.175
_exptl_absorpt_correction_T_max 0.9827
_exptl_absorpt_correction_T_min 0.9659
_exptl_absorpt_correction_type multi-scan
_exptl_absorpt_process_details SADABS
_exptl_crystal_colour colorless
_exptl_crystal_density_diffrn 1.327
_exptl_crystal_density_method 'not measured'
_exptl_crystal_description plate
_exptl_crystal_F_000 1236
_exptl_crystal_size_max 0.20
_exptl_crystal_size_mid 0.15
_exptl_crystal_size_min 0.10
_refine_diff_density_max 0.935
_refine_diff_density_min -0.481
_refine_diff_density_rms 0.064
_refine_ls_abs_structure_details 'Flack H D (1983), Acta Cryst. A39, 876-881'
_refine_ls_abs_structure_Flack -0.02(8)
_refine_ls_extinction_method none
_refine_ls_goodness_of_fit_ref 1.040
_refine_ls_hydrogen_treatment mixed
_refine_ls_matrix_type full
_refine_ls_number_parameters 392
_refine_ls_number_reflns 6518
_refine_ls_number_restraints 62
_refine_ls_restrained_S_all 1.069
_refine_ls_R_factor_all 0.0535
_refine_ls_R_factor_gt 0.0477
_refine_ls_shift/su_max 0.001
_refine_ls_shift/su_mean 0.000
_refine_ls_structure_factor_coef Fsqd
_refine_ls_weighting_details 'calc w=1/[\s^2^(Fo^2^)+(0.0850P)^2^+1.9378P] where P=(Fo^2^+2Fc^2^)/3'
_refine_ls_weighting_scheme calc
_refine_ls_wR_factor_gt 0.1281
_refine_ls_wR_factor_ref 0.1333
_reflns_number_gt 5932
_reflns_number_total 6518
_reflns_threshold_expression >2sigma(I)
_cod_data_source_file ol6b01435_si_002.cif
_cod_data_source_block DLH-534
_cod_depositor_comments
;
The following automatic conversions were performed:

'_symmetry_cell_setting' value 'Monoclinic' changed to 'monoclinic'
according to
/usr/data/users/saulius/crontab/automatic-downloads/current/ACS/lib/dictionaries/cif_core.dic
dictionary named 'cif_core.dic' version 2.4.2 from 2011-04-26.

Automatic conversion script
Id: cif_fix_values 4268 2015-11-12 08:31:59Z antanas 
;
_cod_original_sg_symbol_Hall C2y
_cod_original_sg_symbol_H-M C2
_cod_database_code 1543789

loop_
_symmetry_equiv_pos_as_xyz
'x, y, z'
'-x, y, -z'
'x+1/2, y+1/2, z'
'-x+1/2, y+1/2, -z'

loop_
_atom_site_label
_atom_site_type_symbol
_atom_site_fract_x
_atom_site_fract_y
_atom_site_fract_z
_atom_site_U_iso_or_equiv
_atom_site_adp_type
_atom_site_occupancy
_atom_site_symmetry_multiplicity
_atom_site_calc_flag
_atom_site_refinement_flags
_atom_site_disorder_assembly
_atom_site_disorder_group
C1 C 0.45737(16) 0.3670(2) 0.0901(2) 0.0317(5) Uani 1 1 d . . .
H1 H 0.4304 0.3026 0.0531 0.038 Uiso 1 1 calc R . .
C2 C 0.42471(17) 0.4646(3) 0.0397(2) 0.0377(6) Uani 1 1 d . . .
H2 H 0.3754 0.4666 -0.0308 0.045 Uiso 1 1 calc R . .
C3 C 0.46353(17) 0.5593(2) 0.0913(2) 0.0343(6) Uani 1 1 d . . .
H3 H 0.4421 0.6262 0.0556 0.041 Uiso 1 1 calc R . .
C4 C 0.53320(16) 0.5556(2) 0.1946(2) 0.0297(5) Uani 1 1 d . . .
H4 H 0.5596 0.6204 0.2309 0.036 Uiso 1 1 calc R . .
C5 C 0.56575(14) 0.4576(2) 0.24694(19) 0.0248(5) Uani 1 1 d . . .
H5 H 0.6134 0.4565 0.3193 0.030 Uiso 1 1 calc R . .
C6 C 0.52909(14) 0.3612(2) 0.1943(2) 0.0233(5) Uani 1 1 d . . .
C7 C 0.56873(15) 0.2530(2) 0.24244(19) 0.0259(5) Uani 1 1 d . . .
C8 C 0.62916(17) 0.2264(2) 0.2083(2) 0.0317(6) Uani 1 1 d . . .
H8A H 0.6399 0.1484 0.2137 0.038 Uiso 1 1 calc R . .
H8B H 0.6079 0.2500 0.1311 0.038 Uiso 1 1 calc R . .
C9 C 0.70536(15) 0.2877(2) 0.2898(2) 0.0310(5) Uani 1 1 d . . .
H9A H 0.7006 0.3643 0.2689 0.037 Uiso 1 1 calc R . .
H9B H 0.7533 0.2566 0.2937 0.037 Uiso 1 1 calc R . .
C10 C 0.71066(14) 0.2740(2) 0.3996(2) 0.0265(5) Uani 1 1 d . . .
H10A H 0.7436 0.2105 0.4405 0.032 Uiso 1 1 calc R . .
H10B H 0.7346 0.3383 0.4470 0.032 Uiso 1 1 calc R . .
C11 C 0.59715(14) 0.26493(19) 0.43248(18) 0.0225(5) Uani 1 1 d . . .
C12 C 0.65787(14) 0.2622(2) 0.56004(18) 0.0233(5) Uani 1 1 d . . .
H12 H 0.7087 0.2991 0.5778 0.028 Uiso 1 1 calc R . .
C13 C 0.62647(13) 0.4303(2) 0.61936(18) 0.0214(4) Uani 1 1 d . . .
C14 C 0.57864(14) 0.5791(2) 0.68226(18) 0.0230(5) Uani 1 1 d . . .
C15 C 0.51170(14) 0.6445(2) 0.62664(19) 0.0229(5) Uani 1 1 d . . .
H15 H 0.4633 0.6193 0.5627 0.028 Uiso 1 1 calc R . .
C16 C 0.51621(16) 0.7484(2) 0.6658(2) 0.0278(5) Uani 1 1 d . . .
C17 C 0.58616(17) 0.7862(2) 0.7590(2) 0.0342(6) Uani 1 1 d . A .
H17 H 0.5888 0.8573 0.7846 0.041 Uiso 1 1 calc R . .
C18 C 0.65261(15) 0.7182(3) 0.8147(2) 0.0348(6) Uani 1 1 d . . .
C19 C 0.64953(15) 0.6155(2) 0.7775(2) 0.0305(6) Uani 1 1 d . A .
H19 H 0.6952 0.5697 0.8161 0.037 Uiso 1 1 calc R . .
C20 C 0.50771(19) 0.1612(2) 0.2086(2) 0.0385(6) Uani 1 1 d . . .
H20A H 0.4637 0.1843 0.2173 0.058 Uiso 1 1 calc R . .
H20B H 0.5349 0.0988 0.2560 0.058 Uiso 1 1 calc R . .
H20C H 0.4856 0.1420 0.1308 0.058 Uiso 1 1 calc R . .
C21 C 0.68013(15) 0.1473(2) 0.6128(2) 0.0287(5) Uani 1 1 d . . .
C22 C 0.7420(2) 0.1612(3) 0.7377(2) 0.0462(8) Uani 1 1 d . . .
H22A H 0.7879 0.2036 0.7490 0.069 Uiso 1 1 calc R . .
H22B H 0.7611 0.0906 0.7724 0.069 Uiso 1 1 calc R . .
H22C H 0.7165 0.1983 0.7716 0.069 Uiso 1 1 calc R . .
C23 C 0.71912(18) 0.0804(2) 0.5640(2) 0.0348(6) Uani 1 1 d . . .
H23A H 0.6822 0.0760 0.4831 0.052 Uiso 1 1 calc R . .
H23B H 0.7304 0.0081 0.5958 0.052 Uiso 1 1 calc R . .
H23C H 0.7698 0.1143 0.5818 0.052 Uiso 1 1 calc R . .
C24 C 0.60625(19) 0.0869(2) 0.5936(3) 0.0365(6) Uani 1 1 d . . .
H24A H 0.5815 0.1271 0.6268 0.055 Uiso 1 1 calc R . .
H24B H 0.6226 0.0159 0.6280 0.055 Uiso 1 1 calc R . .
H24C H 0.5671 0.0790 0.5136 0.055 Uiso 1 1 calc R . .
C25 C 0.44275(19) 0.8182(2) 0.6061(2) 0.0374(6) Uani 1 1 d . . .
N1 N 0.62511(11) 0.25940(17) 0.36587(16) 0.0228(4) Uani 1 1 d . . .
N2 N 0.62144(12) 0.32328(17) 0.60847(16) 0.0241(4) Uani 1 1 d . . .
N3 N 0.57491(12) 0.47230(18) 0.64590(17) 0.0251(4) Uani 1 1 d . . .
O1 O 0.52396(10) 0.27283(15) 0.39496(14) 0.0270(4) Uani 1 1 d . . .
F1 F 0.40621(12) 0.81453(15) 0.49600(14) 0.0485(5) Uani 1 1 d . . .
F2 F 0.45976(14) 0.92126(16) 0.63650(19) 0.0608(6) Uani 1 1 d . . .
F3 F 0.38613(11) 0.78840(18) 0.62668(17) 0.0522(5) Uani 1 1 d . . .
C26 C 0.72717(19) 0.7555(4) 0.9205(3) 0.0534(9) Uani 0.26(2) 1 d PD A 1
F4 F 0.7238(12) 0.8652(11) 0.917(2) 0.0847(18) Uani 0.26(2) 1 d PD A 1
F5 F 0.7897(8) 0.7354(18) 0.9259(14) 0.0572(17) Uani 0.26(2) 1 d PD A 1
F6 F 0.718(3) 0.728(3) 1.001(3) 0.080(2) Uani 0.26(2) 1 d PD A 1
C26A C 0.72717(19) 0.7555(4) 0.9205(3) 0.0534(9) Uani 0.74(2) 1 d PD A 2
F4A F 0.7480(5) 0.8551(5) 0.9137(6) 0.0847(18) Uani 0.74(2) 1 d PD A 2
F5A F 0.7937(2) 0.6928(8) 0.9478(5) 0.0572(17) Uani 0.74(2) 1 d PD A 2
F6A F 0.7215(9) 0.7493(10) 1.0080(9) 0.080(2) Uani 0.74(2) 1 d PD A 2
S1 S 0.68891(4) 0.50625(5) 0.60043(5) 0.02766(15) Uani 1 1 d . . .
C1S C 0.1213(12) 0.450(2) 0.0547(18) 0.140(5) Uani 0.50 1 d PDU B -1
H1SA H 0.1657 0.4619 0.0433 0.211 Uiso 0.50 1 calc PR B -1
H1SB H 0.1392 0.4011 0.1174 0.211 Uiso 0.50 1 calc PR B -1
H1SC H 0.1052 0.5187 0.0705 0.211 Uiso 0.50 1 calc PR B -1
C2S C 0.0639(8) 0.4108(14) -0.0290(14) 0.126(3) Uani 0.50 1 d PDU B -1
H2SA H 0.0917 0.3491 -0.0379 0.151 Uiso 0.50 1 calc PR B -1
H2SB H 0.0590 0.4637 -0.0840 0.151 Uiso 0.50 1 calc PR B -1
C3S C -0.0111(6) 0.3730(12) -0.0853(10) 0.102(3) Uani 0.50 1 d PDU B -1
H3SA H -0.0253 0.3739 -0.1631 0.122 Uiso 0.50 1 calc PR B -1
H3SB H -0.0037 0.2963 -0.0640 0.122 Uiso 0.50 1 calc PR B -1
C4S C -0.0743(6) 0.3954(12) -0.0941(10) 0.102(3) Uani 0.50 1 d PDU B -1
H4SA H -0.0862 0.3192 -0.0893 0.122 Uiso 0.50 1 calc PR B -1
H4SB H -0.1017 0.4073 -0.1751 0.122 Uiso 0.50 1 calc PR B -1
C5S C -0.1344(9) 0.4263(19) -0.0939(18) 0.126(3) Uani 0.50 1 d PDU B -1
H5SA H -0.1698 0.4522 -0.1712 0.151 Uiso 0.50 1 calc PR B -1
H5SB H -0.1585 0.3570 -0.0926 0.151 Uiso 0.50 1 calc PR B -1
C6S C -0.1557(12) 0.4845(14) -0.0450(18) 0.140(5) Uani 0.50 1 d PDU B -1
H6SA H -0.2145 0.4801 -0.0810 0.211 Uiso 0.50 1 calc PR B -1
H6SB H -0.1403 0.5588 -0.0473 0.211 Uiso 0.50 1 calc PR B -1
H6SC H -0.1293 0.4613 0.0325 0.211 Uiso 0.50 1 calc PR B -1
H2A H 0.580(2) 0.293(3) 0.610(3) 0.036(8) Uiso 1 1 d . . .
H3A H 0.5421(19) 0.429(3) 0.653(3) 0.033(8) Uiso 1 1 d . . .

loop_
_atom_site_aniso_label
_atom_site_aniso_U_11
_atom_site_aniso_U_22
_atom_site_aniso_U_33
_atom_site_aniso_U_23
_atom_site_aniso_U_13
_atom_site_aniso_U_12
C1 0.0280(13) 0.0389(14) 0.0238(12) -0.0030(11) 0.0110(10) -0.0086(11)
C2 0.0270(13) 0.0508(16) 0.0280(12) 0.0059(12) 0.0100(10) -0.0001(12)
C3 0.0338(14) 0.0402(16) 0.0364(13) 0.0084(12) 0.0239(12) 0.0072(12)
C4 0.0322(13) 0.0280(13) 0.0353(13) -0.0042(10) 0.0223(11) -0.0015(11)
C5 0.0225(11) 0.0294(12) 0.0230(10) -0.0031(10) 0.0126(9) -0.0018(10)
C6 0.0215(11) 0.0284(12) 0.0231(10) -0.0034(9) 0.0140(9) -0.0054(9)
C7 0.0292(12) 0.0267(12) 0.0232(10) -0.0049(9) 0.0151(9) -0.0060(10)
C8 0.0407(14) 0.0295(14) 0.0313(13) -0.0047(10) 0.0236(12) 0.0027(11)
C9 0.0307(13) 0.0355(14) 0.0350(13) 0.0002(11) 0.0231(11) 0.0042(11)
C10 0.0219(11) 0.0330(13) 0.0287(11) -0.0005(10) 0.0163(9) 0.0013(10)
C11 0.0227(11) 0.0215(11) 0.0250(10) 0.0022(9) 0.0140(9) 0.0005(9)
C12 0.0216(10) 0.0269(12) 0.0238(10) 0.0014(9) 0.0138(9) 0.0041(9)
C13 0.0170(10) 0.0280(12) 0.0171(9) 0.0022(8) 0.0077(8) 0.0028(9)
C14 0.0207(11) 0.0310(13) 0.0211(10) -0.0031(9) 0.0137(9) -0.0031(9)
C15 0.0211(11) 0.0280(12) 0.0198(10) -0.0037(9) 0.0111(9) -0.0052(9)
C16 0.0320(12) 0.0299(13) 0.0273(11) -0.0047(10) 0.0197(10) -0.0048(10)
C17 0.0418(15) 0.0357(14) 0.0373(13) -0.0153(11) 0.0294(12) -0.0162(12)
C18 0.0250(12) 0.0546(18) 0.0307(13) -0.0179(12) 0.0189(11) -0.0176(12)
C19 0.0193(11) 0.0499(16) 0.0248(11) -0.0054(11) 0.0136(10) -0.0043(11)
C20 0.0485(17) 0.0319(14) 0.0351(14) -0.0073(11) 0.0224(13) -0.0150(13)
C21 0.0297(13) 0.0300(13) 0.0279(12) 0.0061(10) 0.0165(10) 0.0093(10)
C22 0.0478(17) 0.0521(19) 0.0295(14) 0.0093(13) 0.0149(13) 0.0167(15)
C23 0.0367(14) 0.0320(14) 0.0433(15) 0.0094(12) 0.0265(12) 0.0135(11)
C24 0.0445(16) 0.0296(14) 0.0490(16) 0.0082(12) 0.0343(14) 0.0083(12)
C25 0.0473(16) 0.0251(14) 0.0388(14) -0.0011(11) 0.0224(13) 0.0027(12)
N1 0.0214(9) 0.0251(10) 0.0233(9) -0.0003(8) 0.0129(8) 0.0011(8)
N2 0.0225(10) 0.0279(10) 0.0255(9) 0.0002(8) 0.0152(8) 0.0021(8)
N3 0.0199(9) 0.0294(11) 0.0308(10) -0.0026(8) 0.0169(8) -0.0018(8)
O1 0.0215(8) 0.0329(10) 0.0275(8) 0.0041(7) 0.0138(7) 0.0019(7)
F1 0.0616(12) 0.0399(10) 0.0364(9) 0.0058(8) 0.0213(8) 0.0161(9)
F2 0.0789(15) 0.0258(9) 0.0668(13) -0.0078(9) 0.0320(11) 0.0066(10)
F3 0.0410(10) 0.0593(12) 0.0605(11) 0.0164(9) 0.0300(9) 0.0207(9)
C26 0.0347(15) 0.087(3) 0.0365(15) -0.0266(18) 0.0176(13) -0.0255(17)
F4 0.048(4) 0.091(2) 0.087(2) -0.0380(18) 0.018(3) -0.050(2)
F5 0.0237(10) 0.086(4) 0.050(2) -0.022(3) 0.0125(13) -0.0144(19)
F6 0.0484(19) 0.159(6) 0.0324(18) -0.045(3) 0.0220(18) -0.039(3)
C26A 0.0347(15) 0.087(3) 0.0365(15) -0.0266(18) 0.0176(13) -0.0255(17)
F4A 0.048(4) 0.091(2) 0.087(2) -0.0380(18) 0.018(3) -0.050(2)
F5A 0.0237(10) 0.086(4) 0.050(2) -0.022(3) 0.0125(13) -0.0144(19)
F6A 0.0484(19) 0.159(6) 0.0324(18) -0.045(3) 0.0220(18) -0.039(3)
S1 0.0266(3) 0.0302(3) 0.0343(3) 0.0017(3) 0.0218(2) 0.0006(3)
C1S 0.155(10) 0.112(11) 0.192(13) -0.030(9) 0.119(8) -0.033(8)
C2S 0.115(6) 0.108(8) 0.157(9) 0.016(7) 0.076(6) -0.003(6)
C3S 0.089(5) 0.131(7) 0.086(5) -0.028(5) 0.048(4) 0.011(5)
C4S 0.089(5) 0.131(7) 0.086(5) -0.028(5) 0.048(4) 0.011(5)
C5S 0.115(6) 0.108(8) 0.157(9) 0.016(7) 0.076(6) -0.003(6)
C6S 0.155(10) 0.112(11) 0.192(13) -0.030(9) 0.119(8) -0.033(8)

loop_
_atom_type_symbol
_atom_type_description
_atom_type_scat_dispersion_real
_atom_type_scat_dispersion_imag
_atom_type_scat_source
C C 0.0033 0.0016 'International Tables Vol C Tables 4.2.6.8 and 6.1.1.4'
H H 0.0000 0.0000 'International Tables Vol C Tables 4.2.6.8 and 6.1.1.4'
F F 0.0171 0.0103 'International Tables Vol C Tables 4.2.6.8 and 6.1.1.4'
N N 0.0061 0.0033 'International Tables Vol C Tables 4.2.6.8 and 6.1.1.4'
O O 0.0106 0.0060 'International Tables Vol C Tables 4.2.6.8 and 6.1.1.4'
S S 0.1246 0.1234 'International Tables Vol C Tables 4.2.6.8 and 6.1.1.4'

loop_
_geom_angle_atom_site_label_1
_geom_angle_atom_site_label_2
_geom_angle_atom_site_label_3
_geom_angle
C2 C1 C6 121.3(3)
C2 C1 H1 119.3
C6 C1 H1 119.3
C3 C2 C1 120.4(2)
C3 C2 H2 119.8
C1 C2 H2 119.8
C4 C3 C2 119.3(3)
C4 C3 H3 120.3
C2 C3 H3 120.3
C3 C4 C5 120.7(2)
C3 C4 H4 119.7
C5 C4 H4 119.7
C4 C5 C6 120.8(2)
C4 C5 H5 119.6
C6 C5 H5 119.6
C1 C6 C5 117.5(2)
C1 C6 C7 120.3(2)
C5 C6 C7 122.0(2)
N1 C7 C6 111.01(19)
N1 C7 C20 111.6(2)
C6 C7 C20 113.3(2)
N1 C7 C8 100.22(19)
C6 C7 C8 109.89(19)
C20 C7 C8 110.1(2)
C9 C8 C7 104.95(19)
C9 C8 H8A 110.8
C7 C8 H8A 110.8
C9 C8 H8B 110.8
C7 C8 H8B 110.8
H8A C8 H8B 108.8
C8 C9 C10 103.0(2)
C8 C9 H9A 111.2
C10 C9 H9A 111.2
C8 C9 H9B 111.2
C10 C9 H9B 111.2
H9A C9 H9B 109.1
N1 C10 C9 103.95(19)
N1 C10 H10A 111.0
C9 C10 H10A 111.0
N1 C10 H10B 111.0
C9 C10 H10B 111.0
H10A C10 H10B 109.0
O1 C11 N1 121.6(2)
O1 C11 C12 119.3(2)
N1 C11 C12 119.1(2)
N2 C12 C11 106.53(18)
N2 C12 C21 109.43(18)
C11 C12 C21 115.10(19)
N2 C12 H12 108.5
C11 C12 H12 108.5
C21 C12 H12 108.5
N2 C13 N3 113.3(2)
N2 C13 S1 123.79(17)
N3 C13 S1 122.91(19)
C15 C14 C19 120.6(2)
C15 C14 N3 120.0(2)
C19 C14 N3 119.4(2)
C14 C15 C16 119.0(2)
C14 C15 H15 120.5
C16 C15 H15 120.5
C17 C16 C15 121.2(2)
C17 C16 C25 120.3(2)
C15 C16 C25 118.5(2)
C16 C17 C18 118.8(3)
C16 C17 H17 120.6
C18 C17 H17 120.6
C19 C18 C17 120.9(2)
C19 C18 C26 119.6(3)
C17 C18 C26 119.4(3)
C18 C19 C14 119.5(3)
C18 C19 H19 120.2
C14 C19 H19 120.2
C7 C20 H20A 109.5
C7 C20 H20B 109.5
H20A C20 H20B 109.5
C7 C20 H20C 109.5
H20A C20 H20C 109.5
H20B C20 H20C 109.5
C24 C21 C23 108.1(2)
C24 C21 C22 110.2(2)
C23 C21 C22 108.4(2)
C24 C21 C12 111.9(2)
C23 C21 C12 111.0(2)
C22 C21 C12 107.3(2)
C21 C22 H22A 109.5
C21 C22 H22B 109.5
H22A C22 H22B 109.5
C21 C22 H22C 109.5
H22A C22 H22C 109.5
H22B C22 H22C 109.5
C21 C23 H23A 109.5
C21 C23 H23B 109.5
H23A C23 H23B 109.5
C21 C23 H23C 109.5
H23A C23 H23C 109.5
H23B C23 H23C 109.5
C21 C24 H24A 109.5
C21 C24 H24B 109.5
H24A C24 H24B 109.5
C21 C24 H24C 109.5
H24A C24 H24C 109.5
H24B C24 H24C 109.5
F1 C25 F2 107.3(2)
F1 C25 F3 105.4(2)
F2 C25 F3 106.5(2)
F1 C25 C16 113.2(2)
F2 C25 C16 112.2(3)
F3 C25 C16 111.8(2)
C11 N1 C10 126.2(2)
C11 N1 C7 121.12(19)
C10 N1 C7 112.18(18)
C13 N2 C12 123.6(2)
C13 N2 H2A 115(2)
C12 N2 H2A 119(2)
C13 N3 C14 124.3(2)
C13 N3 H3A 119(2)
C14 N3 H3A 116(2)
F5 C26 F6 121(2)
F5 C26 F4 103.7(10)
F6 C26 F4 105.4(19)
F5 C26 C18 113.8(8)
F6 C26 C18 106.3(19)
F4 C26 C18 105.7(10)
C2S C1S H1SA 109.5
C2S C1S H1SB 109.5
H1SA C1S H1SB 109.5
C2S C1S H1SC 109.5
H1SA C1S H1SC 109.5
H1SB C1S H1SC 109.5
C1S C2S C3S 151.0(18)
C1S C2S H2SA 98.9
C3S C2S H2SA 98.9
C1S C2S H2SB 98.9
C3S C2S H2SB 98.9
H2SA C2S H2SB 103.9
C4S C3S C2S 136.2(12)
C4S C3S H3SA 103.1
C2S C3S H3SA 103.1
C4S C3S H3SB 103.1
C2S C3S H3SB 103.1
H3SA C3S H3SB 105.1
C3S C4S C5S 173.1(16)
C3S C4S H4SA 92.2
C5S C4S H4SA 92.2
C3S C4S H4SB 92.2
C5S C4S H4SB 92.2
H4SA C4S H4SB 103.0
C6S C5S C4S 143(2)
C6S C5S H5SA 101.2
C4S C5S H5SA 101.2
C6S C5S H5SB 101.2
C4S C5S H5SB 101.2
H5SA C5S H5SB 104.5
C5S C6S H6SA 109.5
C5S C6S H6SB 109.5
H6SA C6S H6SB 109.5
C5S C6S H6SC 109.5
H6SA C6S H6SC 109.5
H6SB C6S H6SC 109.5

loop_
_geom_bond_atom_site_label_1
_geom_bond_atom_site_label_2
_geom_bond_distance
C1 C2 1.384(4)
C1 C6 1.395(4)
C1 H1 0.9500
C2 C3 1.384(4)
C2 H2 0.9500
C3 C4 1.369(4)
C3 H3 0.9500
C4 C5 1.395(4)
C4 H4 0.9500
C5 C6 1.395(4)
C5 H5 0.9500
C6 C7 1.524(4)
C7 N1 1.496(3)
C7 C20 1.534(4)
C7 C8 1.542(3)
C8 C9 1.517(4)
C8 H8A 0.9900
C8 H8B 0.9900
C9 C10 1.525(3)
C9 H9A 0.9900
C9 H9B 0.9900
C10 N1 1.488(3)
C10 H10A 0.9900
C10 H10B 0.9900
C11 O1 1.238(3)
C11 N1 1.332(3)
C11 C12 1.550(3)
C12 N2 1.450(3)
C12 C21 1.567(3)
C12 H12 1.0000
C13 N2 1.341(3)
C13 N3 1.362(3)
C13 S1 1.682(2)
C14 C15 1.379(3)
C14 C19 1.398(3)
C14 N3 1.416(3)
C15 C16 1.395(3)
C15 H15 0.9500
C16 C17 1.383(4)
C16 C25 1.496(4)
C17 C18 1.391(4)
C17 H17 0.9500
C18 C19 1.375(4)
C18 C26 1.504(4)
C19 H19 0.9500
C20 H20A 0.9800
C20 H20B 0.9800
C20 H20C 0.9800
C21 C24 1.522(4)
C21 C23 1.530(3)
C21 C22 1.535(4)
C22 H22A 0.9800
C22 H22B 0.9800
C22 H22C 0.9800
C23 H23A 0.9800
C23 H23B 0.9800
C23 H23C 0.9800
C24 H24A 0.9800
C24 H24B 0.9800
C24 H24C 0.9800
C25 F1 1.332(3)
C25 F2 1.340(3)
C25 F3 1.346(4)
N2 H2A 0.92(4)
N3 H3A 0.89(3)
C26 F5 1.213(12)
C26 F6 1.300(15)
C26 F4 1.369(15)
C1S C2S 1.220(13)
C1S H1SA 0.9800
C1S H1SB 0.9800
C1S H1SC 0.9800
C2S C3S 1.326(11)
C2S H2SA 0.9900
C2S H2SB 0.9900
C3S C4S 1.211(10)
C3S H3SA 0.9900
C3S H3SB 0.9900
C4S C5S 1.242(11)
C4S H4SA 0.9900
C4S H4SB 0.9900
C5S C6S 1.227(13)
C5S H5SA 0.9900
C5S H5SB 0.9900
C6S H6SA 0.9800
C6S H6SB 0.9800
C6S H6SC 0.9800

loop_
_geom_hbond_atom_site_label_D
_geom_hbond_atom_site_label_H
_geom_hbond_atom_site_label_A
_geom_hbond_distance_DH
_geom_hbond_distance_HA
_geom_hbond_distance_DA
_geom_hbond_angle_DHA
_geom_hbond_site_symmetry_A
N2 H2A O1 0.92(4) 2.01(4) 2.897(3) 163(3) 2_656
N3 H3A O1 0.89(3) 2.23(3) 3.012(3) 147(3) 2_656

loop_
_geom_torsion_atom_site_label_1
_geom_torsion_atom_site_label_2
_geom_torsion_atom_site_label_3
_geom_torsion_atom_site_label_4
_geom_torsion
C6 C1 C2 C3 1.0(4)
C1 C2 C3 C4 -2.2(4)
C2 C3 C4 C5 1.0(4)
C3 C4 C5 C6 1.4(4)
C2 C1 C6 C5 1.4(4)
C2 C1 C6 C7 -173.2(2)
C4 C5 C6 C1 -2.6(3)
C4 C5 C6 C7 171.9(2)
C1 C6 C7 N1 -159.5(2)
C5 C6 C7 N1 26.1(3)
C1 C6 C7 C20 -33.0(3)
C5 C6 C7 C20 152.6(2)
C1 C6 C7 C8 90.6(3)
C5 C6 C7 C8 -83.8(3)
N1 C7 C8 C9 -35.4(2)
C6 C7 C8 C9 81.5(2)
C20 C7 C8 C9 -153.0(2)
C7 C8 C9 C10 39.9(3)
C8 C9 C10 N1 -27.4(3)
O1 C11 C12 N2 -29.2(3)
N1 C11 C12 N2 150.4(2)
O1 C11 C12 C21 92.3(3)
N1 C11 C12 C21 -88.1(3)
C19 C14 C15 C16 1.1(3)
N3 C14 C15 C16 178.3(2)
C14 C15 C16 C17 -0.3(3)
C14 C15 C16 C25 -178.9(2)
C15 C16 C17 C18 -0.6(4)
C25 C16 C17 C18 178.0(2)
C16 C17 C18 C19 0.7(4)
C16 C17 C18 C26 -175.9(2)
C17 C18 C19 C14 0.1(4)
C26 C18 C19 C14 176.6(2)
C15 C14 C19 C18 -0.9(4)
N3 C14 C19 C18 -178.2(2)
N2 C12 C21 C24 59.4(3)
C11 C12 C21 C24 -60.5(3)
N2 C12 C21 C23 -179.8(2)
C11 C12 C21 C23 60.3(3)
N2 C12 C21 C22 -61.6(3)
C11 C12 C21 C22 178.5(2)
C17 C16 C25 F1 136.4(3)
C15 C16 C25 F1 -45.0(3)
C17 C16 C25 F2 14.8(4)
C15 C16 C25 F2 -166.6(2)
C17 C16 C25 F3 -104.8(3)
C15 C16 C25 F3 73.8(3)
O1 C11 N1 C10 165.5(2)
C12 C11 N1 C10 -14.1(4)
O1 C11 N1 C7 -5.3(4)
C12 C11 N1 C7 175.1(2)
C9 C10 N1 C11 -166.2(2)
C9 C10 N1 C7 5.4(3)
C6 C7 N1 C11 74.4(3)
C20 C7 N1 C11 -53.1(3)
C8 C7 N1 C11 -169.6(2)
C6 C7 N1 C10 -97.7(2)
C20 C7 N1 C10 134.9(2)
C8 C7 N1 C10 18.4(3)
N3 C13 N2 C12 167.6(2)
S1 C13 N2 C12 -11.5(3)
C11 C12 N2 C13 -84.1(3)
C21 C12 N2 C13 150.8(2)
N2 C13 N3 C14 167.6(2)
S1 C13 N3 C14 -13.3(3)
C15 C14 N3 C13 124.6(3)
C19 C14 N3 C13 -58.1(3)
C19 C18 C26 F5 47.8(13)
C17 C18 C26 F5 -135.5(12)
C19 C18 C26 F6 -87(2)
C17 C18 C26 F6 89(2)
C19 C18 C26 F4 160.9(11)
C17 C18 C26 F4 -22.4(12)
C1S C2S C3S C4S 37(6)
C2S C3S C4S C5S -8(19)
C3S C4S C5S C6S -5(21)
